data_4310966
loop_
_publ_author_name
'Eva Sch\"on'
'Dietmar A. Plattner'
'Peter Chen'

_publ_section_title
;
 Defect-Induced Acceleration of a Solid-State Chemical Reaction in Zinc
 Alkoxide Single Crystals
;
_journal_name_full 'Inorganic Chemistry'
_journal_page_first 3164
_journal_page_last 3169
_journal_paper_doi 10.1021/ic030341o
_journal_volume 43
_journal_year 2004
_chemical_formula_sum 'C17.5 H24 N2 O4 Zn'
_chemical_formula_weight 391.76
_chemical_name_systematic
; 
 ? 
;
_space_group_IT_number 15
_symmetry_cell_setting monoclinic
_symmetry_space_group_name_Hall '-C 2yc'
_symmetry_space_group_name_H-M 'C 1 2/c 1'
_atom_sites_solution_hydrogens geom
_atom_sites_solution_primary direct
_atom_sites_solution_secondary difmap
_audit_creation_method SHELXL
_cell_angle_alpha 90.00
_cell_angle_beta 92.55(3)
_cell_angle_gamma 90.00
_cell_formula_units_Z 8
_cell_length_a 12.316(5)
_cell_length_b 15.465(6)
_cell_length_c 19.749(8)
_cell_measurement_temperature 293(2)
_cell_volume 3758(3)
_computing_structure_refinement 'SHELXL-93 (Sheldrick, 1993)'
_computing_structure_solution 'SHELXS-86 (Sheldrick, 1990)'
_diffrn_ambient_temperature 293(2)
_diffrn_radiation_monochromator graphite
_diffrn_radiation_source 'fine-focus sealed tube'
_diffrn_radiation_type MoK\a
_diffrn_radiation_wavelength 0.71069
_diffrn_reflns_av_R_equivalents 0.0452
_diffrn_reflns_av_sigmaI/netI 0.0280
_diffrn_reflns_limit_h_max 15
_diffrn_reflns_limit_h_min 0
_diffrn_reflns_limit_k_max 18
_diffrn_reflns_limit_k_min 0
_diffrn_reflns_limit_l_max 24
_diffrn_reflns_limit_l_min -24
_diffrn_reflns_number 3707
_diffrn_reflns_theta_max 25.98
_diffrn_reflns_theta_min 2.06
_exptl_absorpt_coefficient_mu 1.330
_exptl_crystal_density_diffrn 1.385
_exptl_crystal_F_000 1640
_refine_diff_density_max 1.184
_refine_diff_density_min -1.117
_refine_diff_density_rms 0.124
_refine_ls_extinction_method none
_refine_ls_goodness_of_fit_all 1.123
_refine_ls_goodness_of_fit_obs 1.057
_refine_ls_matrix_type full
_refine_ls_number_parameters 249
_refine_ls_number_reflns 3346
_refine_ls_number_restraints 0
_refine_ls_restrained_S_all 1.728
_refine_ls_restrained_S_obs 1.057
_refine_ls_R_factor_all 0.0649
_refine_ls_R_factor_obs 0.0437
_refine_ls_shift/esd_max 0.000
_refine_ls_shift/esd_mean 0.000
_refine_ls_structure_factor_coef Fsqd
_refine_ls_weighting_details 'w=1/[\s^2^(Fo^2^)+(0.1050P)^2^+1.1078P] where P=(Fo^2^+2Fc^2^)/3'
_refine_ls_weighting_scheme calc
_refine_ls_wR_factor_all 0.2301
_refine_ls_wR_factor_obs 0.1271
_reflns_number_observed 2938
_reflns_number_total 3583
_reflns_observed_criterion >2sigma(I)
_cod_data_source_file ic030341o_s_6.cif
_cod_data_source_block XRD_6_1etoluene
_cod_depositor_comments
;
The following automatic conversions were performed:

'_refine_ls_weighting_scheme' value 'calc
w=1/[\s^2^(Fo^2^)+(0.1050P)^2^+1.1078P] where P=(Fo^2^+2Fc^2^)/3' was
changed to 'calc'. New tag '_refine_ls_weighting_details' was
created. The value of the new tag was set to
'w=1/[\s^2^(Fo^2^)+(0.1050P)^2^+1.1078P] where P=(Fo^2^+2Fc^2^)/3'.

Automatic conversion script
Id: cif_fix_values 3143 2015-03-26 13:38:13Z robertas 
;
_cod_original_cell_volume 3757.8(26)
_cod_original_formula_sum 'C17.50 H24 N2 O4 Zn'
_cod_database_code 4310966

loop_
_symmetry_equiv_pos_as_xyz
'x, y, z'
'-x, y, -z+1/2'
'x+1/2, y+1/2, z'
'-x+1/2, y+1/2, -z+1/2'
'-x, -y, -z'
'x, -y, z-1/2'
'-x+1/2, -y+1/2, -z'
'x+1/2, -y+1/2, z-1/2'

loop_
_atom_site_aniso_label
_atom_site_aniso_U_11
_atom_site_aniso_U_22
_atom_site_aniso_U_33
_atom_site_aniso_U_23
_atom_site_aniso_U_13
_atom_site_aniso_U_12
Zn1 0.0126(2) 0.0238(3) 0.0215(2) 0.00073(15) 0.00810(15) -0.00011(14)
O1 0.0138(11) 0.0303(14) 0.0183(11) -0.0024(9) 0.0053(9) -0.0016(9)
C11 0.0136(15) 0.027(2) 0.022(2) -0.0022(14) 0.0026(12) -0.0023(13)
C12 0.026(2) 0.076(4) 0.054(3) -0.024(3) -0.014(2) 0.015(2)
C13 0.043(3) 0.056(3) 0.024(2) -0.002(2) 0.004(2) -0.015(2)
C14 0.066(3) 0.033(2) 0.033(2) 0.002(2) 0.002(2) -0.010(2)
N1 0.0097(12) 0.0216(15) 0.0213(13) 0.0009(11) 0.0024(10) -0.0020(10)
C8 0.020(2) 0.022(2) 0.027(2) 0.0004(14) 0.0077(13) -0.0032(13)
C9 0.033(2) 0.028(2) 0.034(2) -0.003(2) 0.005(2) -0.007(2)
C10 0.041(2) 0.029(2) 0.047(2) 0.006(2) -0.011(2) 0.010(2)
C1 0.0123(15) 0.027(2) 0.022(2) 0.0020(13) 0.0045(12) -0.0021(12)
C2 0.0130(14) 0.026(2) 0.0199(15) -0.0003(13) 0.0036(12) 0.0011(12)
C3 0.0156(15) 0.031(2) 0.019(2) 0.0011(14) 0.0060(12) -0.0001(13)
C4 0.017(2) 0.033(2) 0.0173(15) -0.0016(14) 0.0069(12) 0.0048(14)
N2 0.0231(15) 0.040(2) 0.0232(15) -0.0012(14) 0.0098(12) 0.0052(13)
O3 0.040(2) 0.045(2) 0.055(2) -0.0021(15) 0.0334(14) -0.0027(14)
O4 0.0367(15) 0.039(2) 0.0300(13) -0.0069(12) 0.0130(11) 0.0117(12)
C5 0.021(2) 0.025(2) 0.019(2) -0.0013(13) -0.0008(12) 0.0065(13)
C6 0.017(2) 0.023(2) 0.022(2) 0.0027(13) 0.0020(12) -0.0012(13)
C7 0.0143(15) 0.028(2) 0.0196(15) 0.0005(13) 0.0019(12) 0.0014(13)
O2 0.0217(12) 0.0226(13) 0.0301(12) -0.0002(10) 0.0153(10) -0.0006(9)
C15 0.015(2) 0.041(3) 0.052(4) 0.000 -0.005(2) 0.000
C16 0.018(2) 0.050(3) 0.035(2) -0.011(2) -0.0021(14) 0.002(2)
C17 0.022(2) 0.045(3) 0.034(2) 0.003(2) 0.0001(15) -0.006(2)
C18 0.032(3) 0.034(3) 0.037(3) 0.000 -0.001(2) 0.000
C19 0.058(5) 0.042(4) 0.076(5) 0.000 -0.012(4) 0.000

loop_
_atom_site_label
_atom_site_type_symbol
_atom_site_fract_x
_atom_site_fract_y
_atom_site_fract_z
_atom_site_U_iso_or_equiv
_atom_site_thermal_displace_type
_atom_site_occupancy
_atom_site_calc_flag
_atom_site_refinement_flags
_atom_site_disorder_group
Zn1 Zn 0.09244(3) 0.48110(3) 0.20801(2) 0.0191(2) Uani 1 d . .
O1 O -0.0659(2) 0.4917(2) 0.19534(12) 0.0207(5) Uani 1 d . .
C11 C -0.1309(2) 0.4578(2) 0.1382(2) 0.0210(7) Uani 1 d . .
C12 C -0.2410(4) 0.5024(4) 0.1371(3) 0.0528(14) Uani 1 d . .
H121 H -0.2312(4) 0.5636(4) 0.1321(3) 0.041(14) Uiso 1 calc R .
H122 H -0.2756(4) 0.4910(4) 0.1788(3) 0.087(23) Uiso 1 calc R .
H123 H -0.2857(4) 0.4809(4) 0.0998(3) 0.133(33) Uiso 1 calc R .
C13 C -0.0731(4) 0.4772(3) 0.0736(2) 0.0408(11) Uani 1 d . .
H131 H -0.0656(4) 0.5386(3) 0.0687(2) 0.057(16) Uiso 1 calc R .
H132 H -0.1148(4) 0.4544(3) 0.0354(2) 0.057(15) Uiso 1 calc R .
H133 H -0.0025(4) 0.4509(3) 0.0760(2) 0.067(17) Uiso 1 calc R .
C14 C -0.1427(4) 0.3613(3) 0.1460(2) 0.0439(11) Uani 1 d . .
H141 H -0.1792(4) 0.3490(3) 0.1869(2) 0.092(21) Uiso 1 calc R .
H142 H -0.0720(4) 0.3349(3) 0.1484(2) 0.128(30) Uiso 1 calc R .
H143 H -0.1843(4) 0.3385(3) 0.1078(2) 0.063(16) Uiso 1 calc R .
N1 N 0.1908(2) 0.5585(2) 0.15685(13) 0.0175(6) Uani 1 d . .
C8 C 0.1869(3) 0.6538(2) 0.1627(2) 0.0229(7) Uani 1 d . .
H8 H 0.2477(3) 0.6786(2) 0.1389(2) 0.043(13) Uiso 1 calc R .
C9 C 0.1981(3) 0.6790(3) 0.2369(2) 0.0318(8) Uani 1 d . .
H91 H 0.2658(3) 0.6576(3) 0.2561(2) 0.038(12) Uiso 1 calc R .
H92 H 0.1391(3) 0.6546(3) 0.2607(2) 0.045(13) Uiso 1 calc R .
H93 H 0.1964(3) 0.7409(3) 0.2408(2) 0.037(12) Uiso 1 calc R .
C10 C 0.0806(3) 0.6862(3) 0.1295(2) 0.0392(10) Uani 1 d . .
H101 H 0.0763(3) 0.6691(3) 0.0827(2) 0.063(16) Uiso 1 calc R .
H102 H 0.0779(3) 0.7481(3) 0.1324(2) 0.041(12) Uiso 1 calc R .
H103 H 0.0206(3) 0.6619(3) 0.1523(2) 0.052(15) Uiso 1 calc R .
C1 C 0.2591(3) 0.5266(2) 0.1167(2) 0.0205(7) Uani 1 d . .
H1 H 0.3010(3) 0.5663(2) 0.0939(2) 0.015(9) Uiso 1 calc R .
C2 C 0.2792(2) 0.4364(2) 0.1023(2) 0.0196(7) Uani 1 d . .
C3 C 0.3619(2) 0.4200(2) 0.0569(2) 0.0218(7) Uani 1 d . .
H3 H 0.3993(2) 0.4659(2) 0.0384(2) 0.033(11) Uiso 1 calc R .
C4 C 0.3875(3) 0.3366(2) 0.0400(2) 0.0223(7) Uani 1 d . .
N2 N 0.4759(2) 0.3223(2) -0.00486(15) 0.0286(7) Uani 1 d . .
O3 O 0.5323(2) 0.3842(2) -0.0199(2) 0.0456(8) Uani 1 d . .
O4 O 0.4904(2) 0.2488(2) -0.02585(13) 0.0348(6) Uani 1 d . .
C5 C 0.3316(3) 0.2664(2) 0.0651(2) 0.0219(7) Uani 1 d . .
H5 H 0.3486(3) 0.2105(2) 0.0519(2) 0.023(10) Uiso 1 calc R .
C6 C 0.2513(2) 0.2805(2) 0.1094(2) 0.0208(7) Uani 1 d . .
H6 H 0.2137(2) 0.2334(2) 0.1259(2) 0.015(8) Uiso 1 calc R .
C7 C 0.2235(3) 0.3650(2) 0.1310(2) 0.0206(7) Uani 1 d . .
O2 O 0.1500(2) 0.3728(2) 0.17543(12) 0.0244(5) Uani 1 d . .
C15 C 0.0000 0.0118(4) 0.2500 0.0364(13) Uani 1 d S .
C16 C 0.0032(3) 0.0588(3) 0.1896(2) 0.0343(9) Uani 1 d . .
H16 H 0.0060(3) 0.0294(3) 0.1487(2) 0.030(11) Uiso 1 calc R .
C17 C 0.0023(3) 0.1474(3) 0.1896(2) 0.0337(9) Uani 1 d . .
H17 H 0.0033(3) 0.1774(3) 0.1489(2) 0.016(9) Uiso 1 calc R .
C18 C 0.0000 0.1921(4) 0.2500 0.0343(12) Uani 1 d S .
H18 H 0.0000 0.2522(4) 0.2500 0.034(16) Uiso 1 calc SR .
C19 C 0.0000 -0.0861(5) 0.2500 0.059(2) Uani 1 d S .
H191 H -0.0024 -0.1068(5) 0.2957 0.075(39) Uiso 0.50 calc PR .
H192 H 0.0649 -0.1068(5) 0.2302 0.065(34) Uiso 0.50 calc PR .
H193 H -0.0625 -0.1068(5) 0.2241 0.116(55) Uiso 0.50 calc PR .

loop_
_atom_type_symbol
_atom_type_description
_atom_type_scat_dispersion_real
_atom_type_scat_dispersion_imag
_atom_type_scat_source
C C 0.0033 0.0016 'International Tables Vol C Tables 4.2.6.8 and 6.1.1.4'
H H 0.0000 0.0000 'International Tables Vol C Tables 4.2.6.8 and 6.1.1.4'
N N 0.0061 0.0033 'International Tables Vol C Tables 4.2.6.8 and 6.1.1.4'
O O 0.0106 0.0060 'International Tables Vol C Tables 4.2.6.8 and 6.1.1.4'
Zn Zn 0.2839 1.4301 'International Tables Vol C Tables 4.2.6.8 and 6.1.1.4'

loop_
_geom_angle_atom_site_label_1
_geom_angle_atom_site_label_2
_geom_angle_atom_site_label_3
_geom_angle
_geom_angle_site_symmetry_1
_geom_angle_site_symmetry_3
_geom_angle_publ_flag
O2 Zn1 O1 118.38(10) . 2 ?
O2 Zn1 O1 113.97(10) . . ?
O1 Zn1 O1 84.80(11) 2 . ?
O2 Zn1 N1 96.34(11) . . ?
O1 Zn1 N1 124.82(11) 2 . ?
O1 Zn1 N1 120.27(10) . . ?
O2 Zn1 Zn1 120.13(7) . 2 ?
O1 Zn1 Zn1 42.88(7) 2 2 ?
O1 Zn1 Zn1 42.74(7) . 2 ?
N1 Zn1 Zn1 143.22(8) . 2 ?
C11 O1 Zn1 128.1(2) . 2 ?
C11 O1 Zn1 125.3(2) . . ?
Zn1 O1 Zn1 94.38(11) 2 . ?
O1 C11 C14 109.3(3) . . ?
O1 C11 C13 108.6(3) . . ?
C14 C11 C13 109.5(3) . . ?
O1 C11 C12 107.8(3) . . ?
C14 C11 C12 111.1(4) . . ?
C13 C11 C12 110.5(4) . . ?
C1 N1 C8 117.2(3) . . ?
C1 N1 Zn1 120.6(2) . . ?
C8 N1 Zn1 122.2(2) . . ?
N1 C8 C9 109.3(3) . . ?
N1 C8 C10 108.9(3) . . ?
C9 C8 C10 111.8(3) . . ?
N1 C1 C2 128.0(3) . . ?
C3 C2 C7 119.1(3) . . ?
C3 C2 C1 115.6(3) . . ?
C7 C2 C1 125.2(3) . . ?
C4 C3 C2 120.3(3) . . ?
C3 C4 C5 121.7(3) . . ?
C3 C4 N2 118.6(3) . . ?
C5 C4 N2 119.7(3) . . ?
O4 N2 O3 123.3(3) . . ?
O4 N2 C4 118.1(3) . . ?
O3 N2 C4 118.5(3) . . ?
C6 C5 C4 119.2(3) . . ?
C5 C6 C7 122.0(3) . . ?
O2 C7 C6 118.4(3) . . ?
O2 C7 C2 124.0(3) . . ?
C6 C7 C2 117.6(3) . . ?
C7 O2 Zn1 125.7(2) . . ?
C16 C15 C16 117.3(6) . 2 ?
C16 C15 C19 121.3(3) . . ?
C16 C15 C19 121.3(3) 2 . ?
C17 C16 C15 121.3(4) . . ?
C16 C17 C18 120.1(4) . . ?
C17 C18 C17 119.9(6) 2 . ?

loop_
_geom_bond_atom_site_label_1
_geom_bond_atom_site_label_2
_geom_bond_distance
_geom_bond_site_symmetry_2
_geom_bond_publ_flag
Zn1 O2 1.940(2) . ?
Zn1 O1 1.958(2) 2 ?
Zn1 O1 1.962(2) . ?
Zn1 N1 2.008(3) . ?
Zn1 Zn1 2.8758(13) 2 ?
O1 C11 1.452(4) . ?
O1 Zn1 1.957(2) 2 ?
C11 C14 1.508(6) . ?
C11 C13 1.517(5) . ?
C11 C12 1.522(5) . ?
N1 C1 1.281(4) . ?
N1 C8 1.479(5) . ?
C8 C9 1.516(5) . ?
C8 C10 1.523(5) . ?
C1 C2 1.448(5) . ?
C2 C3 1.408(4) . ?
C2 C7 1.431(5) . ?
C3 C4 1.373(5) . ?
C4 C5 1.389(5) . ?
C4 N2 1.451(4) . ?
N2 O4 1.226(4) . ?
N2 O3 1.227(4) . ?
C5 C6 1.367(5) . ?
C6 C7 1.420(5) . ?
C7 O2 1.293(4) . ?
C15 C16 1.399(5) . ?
C15 C16 1.399(5) 2 ?
C15 C19 1.514(10) . ?
C16 C17 1.370(6) . ?
C17 C18 1.379(5) . ?
C18 C17 1.379(5) 2 ?
